data_7101893
loop_
_publ_author_name
'Huang, Liming'
'Catalano, Vincent J.'
'Tam-Chang, Suk-Wah'

_publ_section_title
;
 Anisotropic fluorescent materials via self-organization of
 perylenedicarboximide
;
_journal_coden_ASTM CHCOFS
_journal_issue 20
_journal_name_full
;
 Chemical Communications (Cambridge, United Kingdom)
;
_journal_page_first 2016
_journal_page_last 2018
_journal_paper_doi 10.1039/b615802a
_journal_year 2007
_chemical_formula_sum 'C28 H24 N2 O2'
_chemical_formula_weight 420.49
_chemical_name_common 'perylenemonoimide 1'
_space_group_IT_number 2
_symmetry_cell_setting triclinic
_symmetry_space_group_name_Hall '-P 1'
_symmetry_space_group_name_H-M 'P -1'
_atom_sites_solution_hydrogens geom
_atom_sites_solution_primary direct
_atom_sites_solution_secondary difmap
_audit_creation_method SHELXL-97
_cell_angle_alpha 93.424(4)
_cell_angle_beta 92.917(4)
_cell_angle_gamma 94.217(4)
_cell_formula_units_Z 2
_cell_length_a 4.6959(7)
_cell_length_b 14.281(2)
_cell_length_c 15.472(2)
_cell_measurement_reflns_used 4393
_cell_measurement_temperature 100(2)
_cell_measurement_theta_max 55.04
_cell_measurement_theta_min 5.28
_cell_volume 1031.3(3)
_computing_cell_refinement 'Bruker SMART'
_computing_data_collection 'Bruker SMART'
_computing_data_reduction 'Bruker SAINT'
_computing_molecular_graphics 'Bruker SHELXTL'
_computing_publication_material 'Bruker SHELXTL'
_computing_structure_refinement 'SHELXL-97 (Sheldrick, 1997)'
_computing_structure_solution 'SHELXS-97 (Sheldrick, 1990)'
_diffrn_ambient_temperature 100(2)
_diffrn_measured_fraction_theta_full 0.999
_diffrn_measured_fraction_theta_max 0.999
_diffrn_measurement_device_type 'CCD area detector'
_diffrn_measurement_method 'phi and omega scans'
_diffrn_radiation_monochromator graphite
_diffrn_radiation_source 'fine-focus sealed tube'
_diffrn_radiation_type MoK\a
_diffrn_radiation_wavelength 0.71073
_diffrn_reflns_av_R_equivalents 0.0303
_diffrn_reflns_av_sigmaI/netI 0.0583
_diffrn_reflns_limit_h_max 5
_diffrn_reflns_limit_h_min -5
_diffrn_reflns_limit_k_max 16
_diffrn_reflns_limit_k_min -16
_diffrn_reflns_limit_l_max 18
_diffrn_reflns_limit_l_min 0
_diffrn_reflns_number 17152
_diffrn_reflns_theta_full 25.00
_diffrn_reflns_theta_max 25.00
_diffrn_reflns_theta_min 1.89
_exptl_absorpt_coefficient_mu 0.086
_exptl_absorpt_correction_T_max 0.9973
_exptl_absorpt_correction_T_min 0.9469
_exptl_absorpt_correction_type TWINABS
_exptl_crystal_colour red
_exptl_crystal_density_diffrn 1.354
_exptl_crystal_density_meas 0
_exptl_crystal_density_method 'not measured'
_exptl_crystal_description blade
_exptl_crystal_F_000 444
_exptl_crystal_size_max 0.65
_exptl_crystal_size_mid 0.11
_exptl_crystal_size_min 0.03
_refine_diff_density_max 0.217
_refine_diff_density_min -0.182
_refine_diff_density_rms 0.043
_refine_ls_extinction_method none
_refine_ls_goodness_of_fit_ref 1.011
_refine_ls_hydrogen_treatment fixed
_refine_ls_matrix_type full
_refine_ls_number_parameters 292
_refine_ls_number_reflns 4597
_refine_ls_number_restraints 0
_refine_ls_restrained_S_all 1.011
_refine_ls_R_factor_all 0.0792
_refine_ls_R_factor_gt 0.0472
_refine_ls_shift/su_max 0.001
_refine_ls_shift/su_mean 0.000
_refine_ls_structure_factor_coef Fsqd
_refine_ls_weighting_details 'calc w=1/[\s^2^(Fo^2^)+(0.0450P)^2^+0.0000P] where P=(Fo^2^+2Fc^2^)/3'
_refine_ls_weighting_scheme calc
_refine_ls_wR_factor_gt 0.0963
_refine_ls_wR_factor_ref 0.1083
_reflns_number_gt 3024
_reflns_number_total 4597
_reflns_threshold_expression >2sigma(I)
_cod_data_source_file b615802a.txt
_cod_data_source_block twin5
_cod_depositor_comments
;
The following automatic conversions were performed:
'_symmetry_cell_setting' value 'Triclinic' changed to 'triclinic'
according to '/home/saulius/struct/CIF-dictionaries/cif_core.dic'
dictionary named 'cif_core.dic' version 2.4.1 from 2010-06-29.

Automatic conversion script
Id: cif_fix_enum 1527 2010-12-29 10:47:43Z saulius 
;
_cod_original_sg_symbol_H-M P-1
_cod_database_code 7101893

loop_
_symmetry_equiv_pos_as_xyz
'x, y, z'
'-x, -y, -z'

loop_
_atom_site_label
_atom_site_type_symbol
_atom_site_fract_x
_atom_site_fract_y
_atom_site_fract_z
_atom_site_U_iso_or_equiv
_atom_site_adp_type
_atom_site_occupancy
_atom_site_symmetry_multiplicity
_atom_site_calc_flag
_atom_site_refinement_flags
C1 C -0.1103(5) 0.61474(14) 0.30700(14) 0.0209(5) Uani 1 1 d .
C2 C 0.0851(4) 0.54032(14) 0.31840(13) 0.0172(5) Uani 1 1 d .
C3 C 0.2122(4) 0.49760(14) 0.24722(13) 0.0166(5) Uani 1 1 d .
C4 C 0.1558(4) 0.52803(14) 0.16292(13) 0.0175(5) Uani 1 1 d .
C5 C -0.0292(5) 0.60530(14) 0.14993(14) 0.0200(5) Uani 1 1 d .
C6 C 0.1436(5) 0.51164(15) 0.40018(13) 0.0207(5) Uani 1 1 d .
H6 H 0.0624 0.5419 0.4483 0.025 Uiso 1 1 calc R
C7 C 0.3196(4) 0.43910(15) 0.41378(13) 0.0209(5) Uani 1 1 d .
H7 H 0.3520 0.4197 0.4709 0.025 Uiso 1 1 calc R
C8 C 0.4489(4) 0.39441(14) 0.34562(13) 0.0184(5) Uani 1 1 d .
C9 C 0.6371(4) 0.31816(14) 0.35875(13) 0.0192(5) Uani 1 1 d .
C10 C 0.6929(5) 0.28510(15) 0.44016(14) 0.0246(5) Uani 1 1 d .
H10 H 0.6013 0.3107 0.4885 0.030 Uiso 1 1 calc R
C11 C 0.8805(5) 0.21513(15) 0.45233(15) 0.0265(6) Uani 1 1 d .
H11 H 0.9164 0.1944 0.5088 0.032 Uiso 1 1 calc R
C12 C 1.0130(5) 0.17621(15) 0.38402(15) 0.0267(6) Uani 1 1 d .
H12 H 1.1417 0.1291 0.3934 0.032 Uiso 1 1 calc R
C13 C 0.9601(5) 0.20548(14) 0.29925(14) 0.0229(5) Uani 1 1 d .
C14 C 1.0929(5) 0.16576(15) 0.22717(15) 0.0273(6) Uani 1 1 d .
H14 H 1.2205 0.1181 0.2355 0.033 Uiso 1 1 calc R
C15 C 1.0403(5) 0.19493(15) 0.14593(15) 0.0261(5) Uani 1 1 d .
H15 H 1.1286 0.1667 0.0981 0.031 Uiso 1 1 calc R
C16 C 0.8579(4) 0.26586(14) 0.13290(14) 0.0227(5) Uani 1 1 d .
H16 H 0.8270 0.2862 0.0760 0.027 Uiso 1 1 calc R
C17 C 0.7197(4) 0.30783(14) 0.20047(14) 0.0193(5) Uani 1 1 d .
C18 C 0.5258(4) 0.38256(14) 0.18698(13) 0.0178(5) Uani 1 1 d .
C19 C 0.4576(5) 0.41300(14) 0.10519(14) 0.0208(5) Uani 1 1 d .
H19 H 0.5352 0.3837 0.0559 0.025 Uiso 1 1 calc R
C20 C 0.2792(4) 0.48497(14) 0.09397(13) 0.0201(5) Uani 1 1 d .
H20 H 0.2413 0.5050 0.0373 0.024 Uiso 1 1 calc R
C21 C 0.3973(4) 0.42451(14) 0.26007(13) 0.0178(5) Uani 1 1 d .
C22 C 0.7710(4) 0.27740(14) 0.28616(14) 0.0200(5) Uani 1 1 d .
C23 C -0.3582(5) 0.71554(14) 0.20973(14) 0.0208(5) Uani 1 1 d .
H23A H -0.5088 0.7113 0.2521 0.025 Uiso 1 1 calc R
H23B H -0.4524 0.7073 0.1508 0.025 Uiso 1 1 calc R
C24 C -0.1954(5) 0.81174(14) 0.22160(15) 0.0251(5) Uani 1 1 d .
H24A H -0.0837 0.8170 0.2779 0.030 Uiso 1 1 calc R
H24B H -0.0593 0.8183 0.1751 0.030 Uiso 1 1 calc R
C25 C -0.3328(5) 0.95465(15) 0.29466(15) 0.0324(6) Uani 1 1 d .
H25A H -0.4286 1.0127 0.2840 0.039 Uiso 1 1 calc R
H25B H -0.1246 0.9718 0.3026 0.039 Uiso 1 1 calc R
C26 C -0.4384(6) 0.91454(18) 0.37720(15) 0.0419(7) Uani 1 1 d .
H26A H -0.6473 0.9037 0.3720 0.063 Uiso 1 1 calc R
H26B H -0.3823 0.9592 0.4268 0.063 Uiso 1 1 calc R
H26C H -0.3537 0.8549 0.3860 0.063 Uiso 1 1 calc R
C27 C -0.3766(6) 0.93618(17) 0.13792(15) 0.0376(7) Uani 1 1 d .
H27A H -0.1767 0.9601 0.1303 0.045 Uiso 1 1 calc R
H27B H -0.4941 0.9909 0.1419 0.045 Uiso 1 1 calc R
C28 C -0.4838(6) 0.87210(18) 0.05926(15) 0.0430(7) Uani 1 1 d .
H28A H -0.3543 0.8220 0.0509 0.064 Uiso 1 1 calc R
H28B H -0.4901 0.9087 0.0077 0.064 Uiso 1 1 calc R
H28C H -0.6761 0.8443 0.0684 0.064 Uiso 1 1 calc R
N1 N -0.1651(4) 0.64047(11) 0.22195(11) 0.0191(4) Uani 1 1 d .
N2 N -0.3885(4) 0.88798(12) 0.21911(12) 0.0253(5) Uani 1 1 d .
O1 O -0.2262(3) 0.65378(10) 0.36741(9) 0.0267(4) Uani 1 1 d .
O2 O -0.0688(3) 0.63882(10) 0.07931(9) 0.0255(4) Uani 1 1 d .

loop_
_atom_site_aniso_label
_atom_site_aniso_U_11
_atom_site_aniso_U_22
_atom_site_aniso_U_33
_atom_site_aniso_U_23
_atom_site_aniso_U_13
_atom_site_aniso_U_12
C1 0.0205(13) 0.0209(12) 0.0208(13) 0.0007(10) 0.0023(10) -0.0025(10)
C2 0.0161(12) 0.0164(11) 0.0182(12) 0.0012(9) 0.0000(10) -0.0029(9)
C3 0.0162(12) 0.0177(11) 0.0147(11) 0.0004(9) 0.0001(9) -0.0046(9)
C4 0.0160(12) 0.0188(12) 0.0171(12) 0.0003(10) 0.0007(9) -0.0021(9)
C5 0.0218(13) 0.0187(12) 0.0186(12) 0.0002(10) -0.0011(10) -0.0024(10)
C6 0.0232(12) 0.0230(12) 0.0162(12) 0.0007(10) 0.0037(10) 0.0011(10)
C7 0.0228(13) 0.0253(12) 0.0143(12) 0.0052(10) 0.0004(10) -0.0017(10)
C8 0.0168(12) 0.0184(12) 0.0195(12) 0.0013(10) 0.0009(10) -0.0027(9)
C9 0.0169(12) 0.0201(12) 0.0202(12) 0.0028(10) -0.0010(10) -0.0026(9)
C10 0.0245(13) 0.0259(13) 0.0232(13) 0.0044(11) -0.0011(10) -0.0016(10)
C11 0.0288(14) 0.0250(13) 0.0251(13) 0.0090(11) -0.0059(11) -0.0028(11)
C12 0.0245(13) 0.0226(13) 0.0329(14) 0.0059(11) -0.0043(11) 0.0010(10)
C13 0.0182(13) 0.0198(12) 0.0303(14) 0.0030(11) -0.0005(10) -0.0018(10)
C14 0.0233(14) 0.0222(13) 0.0369(15) 0.0038(11) 0.0009(11) 0.0041(10)
C15 0.0233(13) 0.0251(13) 0.0300(14) -0.0021(11) 0.0058(11) 0.0027(10)
C16 0.0218(13) 0.0230(12) 0.0235(13) 0.0019(10) 0.0043(10) 0.0002(10)
C17 0.0176(12) 0.0173(11) 0.0228(12) 0.0018(10) 0.0021(10) -0.0016(9)
C18 0.0161(12) 0.0181(12) 0.0184(12) 0.0025(9) -0.0002(9) -0.0032(9)
C19 0.0210(13) 0.0237(12) 0.0176(12) 0.0001(10) 0.0036(10) 0.0000(10)
C20 0.0212(13) 0.0233(12) 0.0155(12) 0.0044(10) -0.0018(10) -0.0002(10)
C21 0.0166(12) 0.0184(11) 0.0179(12) 0.0032(9) 0.0002(9) -0.0030(9)
C22 0.0157(12) 0.0192(12) 0.0241(13) 0.0031(10) -0.0015(10) -0.0039(9)
C23 0.0205(12) 0.0212(11) 0.0211(12) 0.0029(10) 0.0009(10) 0.0040(9)
C24 0.0222(13) 0.0223(12) 0.0313(13) 0.0030(11) 0.0033(10) 0.0021(10)
C25 0.0375(15) 0.0251(13) 0.0349(15) -0.0007(12) -0.0010(12) 0.0089(11)
C26 0.0468(18) 0.0538(18) 0.0253(15) -0.0004(13) -0.0022(13) 0.0108(14)
C27 0.0509(17) 0.0308(14) 0.0342(15) 0.0101(12) 0.0103(13) 0.0132(12)
C28 0.062(2) 0.0463(17) 0.0232(14) 0.0068(13) 0.0088(13) 0.0163(14)
N1 0.0199(10) 0.0180(9) 0.0192(10) 0.0010(8) -0.0007(8) 0.0023(8)
N2 0.0319(12) 0.0216(10) 0.0235(11) 0.0045(9) 0.0015(9) 0.0078(9)
O1 0.0301(9) 0.0304(9) 0.0208(9) 0.0015(7) 0.0051(7) 0.0081(7)
O2 0.0335(10) 0.0261(9) 0.0175(9) 0.0057(7) -0.0012(7) 0.0053(7)

loop_
_atom_type_symbol
_atom_type_description
_atom_type_scat_dispersion_real
_atom_type_scat_dispersion_imag
_atom_type_scat_source
C C 0.0033 0.0016 'International Tables Vol C Tables 4.2.6.8 and 6.1.1.4'
H H 0.0000 0.0000 'International Tables Vol C Tables 4.2.6.8 and 6.1.1.4'
N N 0.0061 0.0033 'International Tables Vol C Tables 4.2.6.8 and 6.1.1.4'
O O 0.0106 0.0060 'International Tables Vol C Tables 4.2.6.8 and 6.1.1.4'

loop_
_geom_angle_atom_site_label_1
_geom_angle_atom_site_label_2
_geom_angle_atom_site_label_3
_geom_angle
O1 C1 N1 119.89(19)
O1 C1 C2 123.3(2)
N1 C1 C2 116.76(19)
C6 C2 C3 119.53(19)
C6 C2 C1 119.19(19)
C3 C2 C1 121.28(19)
C2 C3 C4 119.68(19)
C2 C3 C21 120.04(19)
C4 C3 C21 120.28(19)
C20 C4 C3 118.98(19)
C20 C4 C5 120.71(19)
C3 C4 C5 120.30(19)
O2 C5 N1 119.77(19)
O2 C5 C4 122.9(2)
N1 C5 C4 117.33(18)
C2 C6 C7 121.2(2)
C6 C7 C8 121.40(19)
C7 C8 C21 118.51(19)
C7 C8 C9 122.21(19)
C21 C8 C9 119.28(19)
C10 C9 C22 118.72(19)
C10 C9 C8 122.0(2)
C22 C9 C8 119.30(19)
C9 C10 C11 121.4(2)
C12 C11 C10 120.7(2)
C11 C12 C13 120.5(2)
C14 C13 C12 121.7(2)
C14 C13 C22 119.0(2)
C12 C13 C22 119.3(2)
C15 C14 C13 121.0(2)
C14 C15 C16 120.2(2)
C17 C16 C15 121.9(2)
C16 C17 C22 118.47(19)
C16 C17 C18 122.2(2)
C22 C17 C18 119.4(2)
C19 C18 C21 118.46(19)
C19 C18 C17 122.4(2)
C21 C18 C17 119.08(18)
C20 C19 C18 121.6(2)
C4 C20 C19 121.50(19)
C3 C21 C8 119.25(19)
C3 C21 C18 119.13(19)
C8 C21 C18 121.61(19)
C13 C22 C9 119.34(19)
C13 C22 C17 119.3(2)
C9 C22 C17 121.33(19)
N1 C23 C24 110.90(17)
N2 C24 C23 111.77(17)
N2 C25 C26 112.26(19)
N2 C27 C28 112.45(19)
C5 N1 C1 124.25(17)
C5 N1 C23 118.19(17)
C1 N1 C23 117.31(18)
C25 N2 C24 111.22(18)
C25 N2 C27 111.23(17)
C24 N2 C27 112.16(18)

loop_
_geom_bond_atom_site_label_1
_geom_bond_atom_site_label_2
_geom_bond_distance
C1 O1 1.231(2)
C1 N1 1.404(3)
C1 C2 1.467(3)
C2 C6 1.374(3)
C2 C3 1.408(3)
C3 C4 1.418(3)
C3 C21 1.423(3)
C4 C20 1.374(3)
C4 C5 1.471(3)
C5 O2 1.230(2)
C5 N1 1.398(3)
C6 C7 1.391(3)
C7 C8 1.389(3)
C8 C21 1.430(3)
C8 C9 1.469(3)
C9 C10 1.390(3)
C9 C22 1.430(3)
C10 C11 1.395(3)
C11 C12 1.364(3)
C12 C13 1.416(3)
C13 C14 1.415(3)
C13 C22 1.423(3)
C14 C15 1.364(3)
C15 C16 1.391(3)
C16 C17 1.387(3)
C17 C22 1.434(3)
C17 C18 1.470(3)
C18 C19 1.392(3)
C18 C21 1.429(3)
C19 C20 1.386(3)
C23 N1 1.469(3)
C23 C24 1.519(3)
C24 N2 1.468(3)
C25 N2 1.463(3)
C25 C26 1.522(3)
C27 N2 1.470(3)
C27 C28 1.519(3)

loop_
_geom_torsion_atom_site_label_1
_geom_torsion_atom_site_label_2
_geom_torsion_atom_site_label_3
_geom_torsion_atom_site_label_4
_geom_torsion
O1 C1 C2 C6 0.2(3)
N1 C1 C2 C6 -179.27(18)
O1 C1 C2 C3 179.89(19)
N1 C1 C2 C3 0.4(3)
C6 C2 C3 C4 -179.02(19)
C1 C2 C3 C4 1.3(3)
C6 C2 C3 C21 0.7(3)
C1 C2 C3 C21 -178.99(19)
C2 C3 C4 C20 -179.34(19)
C21 C3 C4 C20 0.9(3)
C2 C3 C4 C5 1.4(3)
C21 C3 C4 C5 -178.32(19)
C20 C4 C5 O2 -4.5(3)
C3 C4 C5 O2 174.70(19)
C20 C4 C5 N1 175.02(18)
C3 C4 C5 N1 -5.8(3)
C3 C2 C6 C7 -2.0(3)
C1 C2 C6 C7 177.7(2)
C2 C6 C7 C8 1.7(3)
C6 C7 C8 C21 -0.1(3)
C6 C7 C8 C9 179.5(2)
C7 C8 C9 C10 1.1(3)
C21 C8 C9 C10 -179.27(19)
C7 C8 C9 C22 -177.87(18)
C21 C8 C9 C22 1.7(3)
C22 C9 C10 C11 1.5(3)
C8 C9 C10 C11 -177.5(2)
C9 C10 C11 C12 -0.7(3)
C10 C11 C12 C13 -0.6(3)
C11 C12 C13 C14 -179.5(2)
C11 C12 C13 C22 1.2(3)
C12 C13 C14 C15 -179.8(2)
C22 C13 C14 C15 -0.5(3)
C13 C14 C15 C16 1.1(3)
C14 C15 C16 C17 -1.3(3)
C15 C16 C17 C22 0.8(3)
C15 C16 C17 C18 -179.8(2)
C16 C17 C18 C19 3.1(3)
C22 C17 C18 C19 -177.45(19)
C16 C17 C18 C21 -178.20(18)
C22 C17 C18 C21 1.3(3)
C21 C18 C19 C20 2.7(3)
C17 C18 C19 C20 -178.59(19)
C3 C4 C20 C19 -0.2(3)
C5 C4 C20 C19 178.99(19)
C18 C19 C20 C4 -1.6(3)
C2 C3 C21 C8 0.9(3)
C4 C3 C21 C8 -179.42(19)
C2 C3 C21 C18 -179.54(18)
C4 C3 C21 C18 0.2(3)
C7 C8 C21 C3 -1.2(3)
C9 C8 C21 C3 179.23(19)
C7 C8 C21 C18 179.24(19)
C9 C8 C21 C18 -0.4(3)
C19 C18 C21 C3 -2.0(3)
C17 C18 C21 C3 179.29(19)
C19 C18 C21 C8 177.64(19)
C17 C18 C21 C8 -1.1(3)
C14 C13 C22 C9 -179.73(18)
C12 C13 C22 C9 -0.4(3)
C14 C13 C22 C17 0.0(3)
C12 C13 C22 C17 179.33(19)
C10 C9 C22 C13 -0.9(3)
C8 C9 C22 C13 178.13(19)
C10 C9 C22 C17 179.37(19)
C8 C9 C22 C17 -1.6(3)
C16 C17 C22 C13 -0.1(3)
C18 C17 C22 C13 -179.61(19)
C16 C17 C22 C9 179.57(18)
C18 C17 C22 C9 0.1(3)
N1 C23 C24 N2 -173.76(18)
O2 C5 N1 C1 -172.6(2)
C4 C5 N1 C1 7.9(3)
O2 C5 N1 C23 1.5(3)
C4 C5 N1 C23 -178.02(19)
O1 C1 N1 C5 175.26(19)
C2 C1 N1 C5 -5.3(3)
O1 C1 N1 C23 1.1(3)
C2 C1 N1 C23 -179.42(18)
C24 C23 N1 C5 -88.4(2)
C24 C23 N1 C1 86.1(2)
C26 C25 N2 C24 -73.3(2)
C26 C25 N2 C27 160.91(19)
C23 C24 N2 C25 128.2(2)
C23 C24 N2 C27 -106.5(2)
C28 C27 N2 C25 -170.0(2)
C28 C27 N2 C24 64.7(3)

loop_
_cod_related_entry_id
_cod_related_entry_database
_cod_related_entry_code
1 ChemSpider 21149741
